data_4025179
loop_
_publ_author_name
'Tanya A. Bradford'
'Alan D. Payne'
'Anthony C. Willis'
'Michael N. Paddon-Row'
'Michael S. Sherburn'

_publ_contact_author_address
;
Research School of Chemistry,
The Australian National University,
Canberra, ACT 0200, Australia
;
_publ_contact_author_email 'sherburn@rsc.anu.edu.au '
_publ_contact_author_fax ' 61 2 6125 8114 '
_publ_contact_author_name 'Michael S. Sherburn'
_publ_contact_author_phone ' 61 2 6125 4988 '
_publ_section_title
;
 Practical Synthesis and Reactivity of [3]Dendralene
;
_journal_name_full 'Journal of Organic Chemistry'
_journal_page_first 491
_journal_page_last 494
_journal_paper_doi 10.1021/jo9024557
_journal_volume 75
_journal_year 2010
_chemical_compound_source local
_chemical_formula_moiety 'C18 H25 N O4'
_chemical_formula_sum 'C18 H25 N O4'
_chemical_formula_weight 319.40
_space_group_IT_number 14
_symmetry_cell_setting monoclinic
_symmetry_space_group_name_Hall '-P 2yab'
_symmetry_space_group_name_H-M 'P 1 21/a 1'
_atom_sites_solution_hydrogens geom
_atom_sites_solution_primary direct
_audit_creation_date 08-04-08
_audit_creation_method CRYSTALS_ver_12.18
_audit_update_record
;
2008-04-08 - Report on C18 H25 N O4
             by Anthony C. Willis
             for Tanya Bradford and Mick Sherburn
2008-04-08 - passes checkcif tests with minor warnings
;
_cell_angle_alpha 90
_cell_angle_beta 114.9017(9)
_cell_angle_gamma 90
_cell_formula_units_Z 4
_cell_length_a 13.5262(2)
_cell_length_b 9.4585(1)
_cell_length_c 14.0927(2)
_cell_measurement_reflns_used 21618
_cell_measurement_temperature 200
_cell_measurement_theta_max 27.5
_cell_measurement_theta_min 2.6
_cell_volume 1635.36(4)
_computing_cell_refinement 'Denzo/Scalepack (Otwinowski & Minor, 1997)'
_computing_data_collection 'COLLECT (Nonius BV, 1997)'
_computing_data_reduction 'Denzo/Scalepack (Otwinowski & Minor, 1997)'
_computing_molecular_graphics
;
ORTEP-II (Johnson 1976) in teXsan (MSC, 1992-1997)
;
_computing_publication_material 'CRYSTALS (Watkin et al 2003)'
_computing_structure_refinement 'CRYSTALS (Watkin et al 2003)'
_computing_structure_solution 'SIR92 (Altomare et al, 1994)'
_diffrn_ambient_temperature 200
_diffrn_measured_fraction_theta_full 0.997
_diffrn_measured_fraction_theta_max 0.997
_diffrn_measurement_device_type 'Nonius KappaCCD'
_diffrn_measurement_method ' \f and \w scans with CCD '
_diffrn_radiation_monochromator graphite
_diffrn_radiation_type 'Mo K\a'
_diffrn_radiation_wavelength 0.71073
_diffrn_reflns_av_R_equivalents 0.033
_diffrn_reflns_limit_h_max 17
_diffrn_reflns_limit_h_min -17
_diffrn_reflns_limit_k_max 12
_diffrn_reflns_limit_k_min -12
_diffrn_reflns_limit_l_max 18
_diffrn_reflns_limit_l_min -18
_diffrn_reflns_number 35132
_diffrn_reflns_theta_full 27.492
_diffrn_reflns_theta_max 27.492
_diffrn_reflns_theta_min 2.679
_diffrn_standards_number 0
_exptl_absorpt_coefficient_mu 0.091
_exptl_absorpt_correction_T_max 0.986
_exptl_absorpt_correction_T_min 0.973
_exptl_absorpt_correction_type integration
_exptl_absorpt_process_details
;
via Gaussian method (Coppens, 1970) implemented in maXus (2000)
;
_exptl_crystal_colour colourless
_exptl_crystal_density_diffrn 1.297
_exptl_crystal_density_meas ?
_exptl_crystal_description plate
_exptl_crystal_F_000 688
_exptl_crystal_size_max 0.42
_exptl_crystal_size_mid 0.28
_exptl_crystal_size_min 0.20
_refine_diff_density_max 0.27
_refine_diff_density_min -0.23
_refine_ls_extinction_method None
_refine_ls_goodness_of_fit_ref 0.9469
_refine_ls_hydrogen_treatment refxyz
_refine_ls_matrix_type full
_refine_ls_number_parameters 283
_refine_ls_number_reflns 3743
_refine_ls_number_restraints 0
_refine_ls_R_factor_all 0.0445
_refine_ls_R_factor_gt 0.0350
_refine_ls_shift/su_max 0.011860
_refine_ls_structure_factor_coef Fsqd
_refine_ls_weighting_details
;
 Method= Modified Sheldrick 
 w=1/[\s^2^(F^2^) + ( 0.05P)^2^ + 0.10P] 
 ,where P=(max(Fo^2^,0) + 2Fc^2^)/3 
;
_refine_ls_weighting_scheme calc
_refine_ls_wR_factor_all 0.0965
_refine_ls_wR_factor_gt 0.0934
_refine_ls_wR_factor_ref 0.0965
_reflns_limit_h_max 15
_reflns_limit_h_min -17
_reflns_limit_k_max 12
_reflns_limit_k_min 0
_reflns_limit_l_max 18
_reflns_limit_l_min 0
_reflns_number_gt 2964
_reflns_number_total 3744
_reflns_threshold_expression I>2.0\s(I)
_oxford_diffrn_Wilson_B_factor 2.58
_oxford_diffrn_Wilson_scale 0.73
_oxford_refine_ls_scale 1.225(5)
_oxford_structure_analysis_title '4081228 she0809'
_cod_data_source_file jo9024557_si_003.cif
_cod_data_source_block she0809
_cod_depositor_comments
;
The following automatic conversions were performed:

'_symmetry_cell_setting' value 'Monoclinic' changed to 'monoclinic'
according to the built-in table from CIF Core dictionary named
'cif_core.dic' version 2.4.1 from 2010-06-29.

Automatic conversion script
Id: cif_fix_values 1646 2011-03-28 12:23:43Z adriana 

The following automatic conversions were performed:

'_exptl_crystal_density_meas' value 'not measured' was changed to '?'
- the value is perceived as not measured.

Automatic conversion script
Id: cif_fix_values 3008 2015-01-20 13:52:24Z robertas 
;
_cod_original_sg_symbol_H-M 'P 1 21/a 1 '
_cod_database_code 4025179

loop_
_symmetry_equiv_pos_as_xyz
x,y,z
-x,-y,-z
-x+1/2,y+1/2,-z
x+1/2,-y+1/2,z

loop_
_atom_site_label
_atom_site_type_symbol
_atom_site_fract_x
_atom_site_fract_y
_atom_site_fract_z
_atom_site_U_iso_or_equiv
_atom_site_occupancy
_atom_site_adp_type
_atom_site_refinement_flags_posn
_atom_site_refinement_flags_adp
_atom_site_refinement_flags_occupancy
_atom_site_disorder_assembly
_atom_site_disorder_group
_atom_site_attached_hydrogens
C1 C 0.10787(10) 0.51275(18) 0.15396(13) 0.0476 1.0000 Uani . . . . . .
O2 O 0.22073(6) 0.53135(10) 0.17283(6) 0.0429 1.0000 Uani . . . . . .
C3 C 0.29514(9) 0.48360(12) 0.26467(8) 0.0304 1.0000 Uani . . . . . .
O4 O 0.27093(7) 0.42621(12) 0.32793(8) 0.0542 1.0000 Uani . . . . . .
C5 C 0.40930(8) 0.51806(11) 0.27876(8) 0.0281 1.0000 Uani . . . . . .
C6 C 0.43408(9) 0.67254(12) 0.31470(9) 0.0328 1.0000 Uani . . . . . .
C7 C 0.54192(9) 0.71534(12) 0.31349(9) 0.0329 1.0000 Uani . . . . . .
C8 C 0.63431(8) 0.61823(11) 0.37760(8) 0.0271 1.0000 Uani . . . . . .
C9 C 0.49255(9) 0.42024(11) 0.35890(9) 0.0292 1.0000 Uani . . . . . .
C10 C 0.61273(8) 0.46551(11) 0.39620(8) 0.0261 1.0000 Uani . . . . . .
C11 C 0.73875(9) 0.65664(12) 0.41562(8) 0.0322 1.0000 Uani . . . . . .
C12 C 0.82587(9) 0.54900(13) 0.47065(9) 0.0361 1.0000 Uani . . . . . .
C13 C 0.80198(8) 0.41166(12) 0.40527(8) 0.0301 1.0000 Uani . . . . . .
C14 C 0.68108(8) 0.37140(12) 0.35659(8) 0.0271 1.0000 Uani . . . . . .
C15 C 0.83073(8) 0.43422(11) 0.31334(8) 0.0288 1.0000 Uani . . . . . .
O16 O 0.92041(6) 0.46529(10) 0.32122(7) 0.0430 1.0000 Uani . . . . . .
C17 C 0.64662(8) 0.38670(11) 0.23984(8) 0.0282 1.0000 Uani . . . . . .
O18 O 0.55420(6) 0.37568(10) 0.17308(6) 0.0402 1.0000 Uani . . . . . .
N19 N 0.73731(7) 0.41622(9) 0.21991(6) 0.0272 1.0000 Uani . . . . . .
C20 C 0.72668(9) 0.44239(12) 0.11044(8) 0.0312 1.0000 Uani . . . . . .
C21 C 0.66242(11) 0.57932(14) 0.07123(10) 0.0422 1.0000 Uani . . . . . .
C22 C 0.83813(11) 0.4572(2) 0.10788(11) 0.0496 1.0000 Uani . . . . . .
C23 C 0.66759(11) 0.31743(15) 0.04084(9) 0.0416 1.0000 Uani . . . . . .
H11 H 0.0661(13) 0.5747(17) 0.0979(13) 0.0546 1.0000 Uiso . . . . . .
H12 H 0.0956(12) 0.5379(16) 0.2139(12) 0.0546 1.0000 Uiso . . . . . .
H13 H 0.0858(12) 0.4181(18) 0.1339(12) 0.0546 1.0000 Uiso . . . . . .
H51 H 0.4113(10) 0.5105(13) 0.2111(10) 0.0331 1.0000 Uiso . . . . . .
H61 H 0.4349(10) 0.6807(14) 0.3865(10) 0.0385 1.0000 Uiso . . . . . .
H62 H 0.3749(10) 0.7333(14) 0.2678(9) 0.0385 1.0000 Uiso . . . . . .
H71 H 0.5606(10) 0.8157(14) 0.3371(10) 0.0385 1.0000 Uiso . . . . . .
H72 H 0.5300(10) 0.7115(14) 0.2360(10) 0.0385 1.0000 Uiso . . . . . .
H91 H 0.4747(10) 0.4173(14) 0.4191(10) 0.0357 1.0000 Uiso . . . . . .
H92 H 0.4829(10) 0.3224(14) 0.3303(9) 0.0357 1.0000 Uiso . . . . . .
H101 H 0.6483(10) 0.4502(12) 0.4731(10) 0.0311 1.0000 Uiso . . . . . .
H111 H 0.7584(10) 0.7559(15) 0.4051(9) 0.0378 1.0000 Uiso . . . . . .
H121 H 0.9001(11) 0.5821(14) 0.4829(10) 0.0406 1.0000 Uiso . . . . . .
H122 H 0.8253(11) 0.5258(14) 0.5367(11) 0.0406 1.0000 Uiso . . . . . .
H131 H 0.8490(10) 0.3372(13) 0.4480(9) 0.0342 1.0000 Uiso . . . . . .
H141 H 0.6702(9) 0.2725(14) 0.3673(8) 0.0322 1.0000 Uiso . . . . . .
H211 H 0.6522(11) 0.5967(15) -0.0019(12) 0.0476 1.0000 Uiso . . . . . .
H212 H 0.7048(11) 0.6620(15) 0.1158(11) 0.0476 1.0000 Uiso . . . . . .
H213 H 0.5880(12) 0.5686(15) 0.0699(11) 0.0476 1.0000 Uiso . . . . . .
H221 H 0.8223(13) 0.4654(17) 0.0326(13) 0.0615 1.0000 Uiso . . . . . .
H222 H 0.8824(14) 0.5429(17) 0.1531(13) 0.0615 1.0000 Uiso . . . . . .
H223 H 0.8832(13) 0.3717(18) 0.1366(12) 0.0615 1.0000 Uiso . . . . . .
H231 H 0.6674(11) 0.3291(15) -0.0290(11) 0.0512 1.0000 Uiso . . . . . .
H232 H 0.7110(11) 0.2275(17) 0.0718(11) 0.0512 1.0000 Uiso . . . . . .
H233 H 0.5888(12) 0.3078(16) 0.0326(10) 0.0512 1.0000 Uiso . . . . . .

loop_
_atom_site_aniso_label
_atom_site_aniso_U_11
_atom_site_aniso_U_22
_atom_site_aniso_U_33
_atom_site_aniso_U_23
_atom_site_aniso_U_13
_atom_site_aniso_U_12
C1 0.0273(6) 0.0576(9) 0.0544(8) -0.0116(7) 0.0138(6) 0.0010(6)
O2 0.0270(4) 0.0597(6) 0.0383(4) 0.0032(4) 0.0102(3) -0.0005(4)
C3 0.0314(5) 0.0297(5) 0.0324(5) -0.0039(4) 0.0157(4) -0.0030(4)
O4 0.0386(5) 0.0754(7) 0.0540(6) 0.0175(5) 0.0248(4) -0.0078(4)
C5 0.0284(5) 0.0303(5) 0.0276(5) 0.0014(4) 0.0140(4) -0.0015(4)
C6 0.0303(5) 0.0270(5) 0.0404(6) 0.0034(5) 0.0142(5) 0.0026(4)
C7 0.0318(5) 0.0259(5) 0.0402(6) 0.0037(5) 0.0144(5) -0.0012(4)
C8 0.0298(5) 0.0269(5) 0.0261(5) -0.0025(4) 0.0131(4) -0.0011(4)
C9 0.0322(5) 0.0264(5) 0.0332(5) 0.0041(4) 0.0179(5) -0.0003(4)
C10 0.0289(5) 0.0276(5) 0.0229(5) 0.0022(4) 0.0121(4) 0.0018(4)
C11 0.0311(5) 0.0331(6) 0.0319(5) -0.0079(4) 0.0128(4) -0.0037(4)
C12 0.0279(5) 0.0474(7) 0.0282(5) -0.0073(5) 0.0072(4) 0.0003(5)
C13 0.0275(5) 0.0347(6) 0.0258(5) 0.0033(4) 0.0090(4) 0.0064(4)
C14 0.0297(5) 0.0266(5) 0.0261(5) 0.0022(4) 0.0128(4) 0.0024(4)
C15 0.0260(5) 0.0294(5) 0.0290(5) 0.0007(4) 0.0097(4) 0.0041(4)
O16 0.0266(4) 0.0623(6) 0.0390(4) -0.0028(4) 0.0129(3) -0.0058(4)
C17 0.0279(5) 0.0307(5) 0.0270(5) -0.0028(4) 0.0127(4) 0.0006(4)
O18 0.0265(4) 0.0643(6) 0.0281(4) -0.0083(4) 0.0099(3) -0.0048(4)
N19 0.0248(4) 0.0327(5) 0.0243(4) 0.0013(3) 0.0105(3) 0.0018(3)
C20 0.0313(5) 0.0387(6) 0.0247(5) 0.0026(4) 0.0128(4) -0.0001(4)
C21 0.0463(7) 0.0402(7) 0.0347(6) 0.0074(5) 0.0117(6) 0.0022(6)
C22 0.0378(7) 0.0810(11) 0.0364(7) 0.0071(7) 0.0219(5) -0.0005(7)
C23 0.0535(7) 0.0434(7) 0.0327(6) -0.0062(5) 0.0229(5) -0.0031(6)

loop_
_atom_type_symbol
_atom_type_scat_dispersion_real
_atom_type_scat_dispersion_imag
_atom_type_scat_Cromer_Mann_a1
_atom_type_scat_Cromer_Mann_b1
_atom_type_scat_Cromer_Mann_a2
_atom_type_scat_Cromer_Mann_b2
_atom_type_scat_Cromer_Mann_a3
_atom_type_scat_Cromer_Mann_b3
_atom_type_scat_Cromer_Mann_a4
_atom_type_scat_Cromer_Mann_b4
_atom_type_scat_Cromer_Mann_c
_atom_type_scat_source
C 0.0033 0.0016 2.3100 20.8439 1.0200 10.2075 1.5886 0.5687 0.8650 51.6512 0.2156 'International Tables Vol C 4.2.6.8 and 6.1.1.4'
H 0.0000 0.0000 0.4930 10.5109 0.3229 26.1257 0.1402 3.1424 0.0408 57.7998 0.0030 'International Tables Vol C 4.2.6.8 and 6.1.1.4'
N 0.0061 0.0033 12.2126 0.0057 3.1322 9.8933 2.0125 28.9975 1.1663 0.5826 -11.5290 'International Tables Vol C 4.2.6.8 and 6.1.1.4'
O 0.0106 0.0060 3.0485 13.2771 2.2868 5.7011 1.5463 0.3239 0.8670 32.9089 0.2508 'International Tables Vol C 4.2.6.8 and 6.1.1.4'

loop_
_exptl_crystal_face_index_h
_exptl_crystal_face_index_k
_exptl_crystal_face_index_l
_exptl_crystal_face_perp_dist
1 0 1 0.212
20 -12 -11 0.058
0 1 -1 0.120
0 -1 1 0.080
-1 0 1 0.180
12 7 -11 0.095
-7 -4 6 0.159
-1 1 0 0.148
1 -2 -4 0.074
0 7 7 0.256
2 -5 -3 0.054

loop_
_geom_angle_atom_site_label_1
_geom_angle_site_symmetry_1
_geom_angle_atom_site_label_2
_geom_angle_site_symmetry_2
_geom_angle_atom_site_label_3
_geom_angle_site_symmetry_3
_geom_angle
_geom_angle_publ_flag
O2 . C1 . H11 . 106.8(9) no
O2 . C1 . H12 . 111.7(9) no
H11 . C1 . H12 . 108.4(13) no
O2 . C1 . H13 . 110.2(9) no
H11 . C1 . H13 . 109.3(13) no
H12 . C1 . H13 . 110.3(13) no
C1 . O2 . C3 . 116.25(10) yes
O2 . C3 . O4 . 122.73(10) yes
O2 . C3 . C5 . 111.45(9) yes
O4 . C3 . C5 . 125.75(10) yes
C3 . C5 . C6 . 108.56(9) yes
C3 . C5 . C9 . 111.24(9) yes
C6 . C5 . C9 . 110.00(8) yes
C3 . C5 . H51 . 107.8(7) no
C6 . C5 . H51 . 107.6(8) no
C9 . C5 . H51 . 111.5(7) no
C5 . C6 . C7 . 109.06(9) yes
C5 . C6 . H61 . 108.1(8) no
C7 . C6 . H61 . 112.7(7) no
C5 . C6 . H62 . 109.4(8) no
C7 . C6 . H62 . 110.5(8) no
H61 . C6 . H62 . 107.0(10) no
C6 . C7 . C8 . 112.85(9) yes
C6 . C7 . H71 . 110.9(7) no
C8 . C7 . H71 . 110.4(7) no
C6 . C7 . H72 . 106.1(7) no
C8 . C7 . H72 . 109.4(7) no
H71 . C7 . H72 . 106.8(10) no
C7 . C8 . C10 . 120.81(9) yes
C7 . C8 . C11 . 123.08(10) yes
C10 . C8 . C11 . 115.99(9) yes
C5 . C9 . C10 . 115.28(8) yes
C5 . C9 . H91 . 106.6(7) no
C10 . C9 . H91 . 108.8(7) no
C5 . C9 . H92 . 109.5(7) no
C10 . C9 . H92 . 109.6(7) no
H91 . C9 . H92 . 106.7(10) no
C9 . C10 . C8 . 117.17(8) yes
C9 . C10 . C14 . 114.91(9) yes
C8 . C10 . C14 . 107.31(8) yes
C9 . C10 . H101 . 106.7(7) no
C8 . C10 . H101 . 106.7(7) no
C14 . C10 . H101 . 102.8(7) no
C8 . C11 . C12 . 119.40(11) yes
C8 . C11 . H111 . 119.8(7) no
C12 . C11 . H111 . 120.7(7) no
C11 . C12 . C13 . 109.88(9) yes
C11 . C12 . H121 . 113.1(8) no
C13 . C12 . H121 . 108.1(8) no
C11 . C12 . H122 . 109.3(8) no
C13 . C12 . H122 . 107.5(8) no
H121 . C12 . H122 . 108.8(11) no
C12 . C13 . C14 . 113.06(9) yes
C12 . C13 . C15 . 109.05(9) yes
C14 . C13 . C15 . 105.18(8) yes
C12 . C13 . H131 . 108.8(7) no
C14 . C13 . H131 . 113.3(7) no
C15 . C13 . H131 . 107.2(7) no
C10 . C14 . C13 . 112.52(9) yes
C10 . C14 . C17 . 112.29(8) yes
C13 . C14 . C17 . 104.16(8) yes
C10 . C14 . H141 . 110.3(7) no
C13 . C14 . H141 . 112.0(7) no
C17 . C14 . H141 . 105.3(7) no
C13 . C15 . O16 . 124.41(10) yes
C13 . C15 . N19 . 109.39(9) yes
O16 . C15 . N19 . 126.20(10) yes
C14 . C17 . O18 . 125.41(10) yes
C14 . C17 . N19 . 110.03(8) yes
O18 . C17 . N19 . 124.56(9) yes
C15 . N19 . C17 . 110.89(8) yes
C15 . N19 . C20 . 127.00(9) yes
C17 . N19 . C20 . 121.66(8) yes
N19 . C20 . C21 . 107.68(9) yes
N19 . C20 . C22 . 111.63(9) yes
C21 . C20 . C22 . 109.28(11) yes
N19 . C20 . C23 . 109.16(9) yes
C21 . C20 . C23 . 111.06(10) yes
C22 . C20 . C23 . 108.04(11) yes
C20 . C21 . H211 . 108.9(8) no
C20 . C21 . H212 . 110.0(8) no
H211 . C21 . H212 . 108.1(11) no
C20 . C21 . H213 . 109.5(8) no
H211 . C21 . H213 . 107.3(11) no
H212 . C21 . H213 . 113.0(11) no
C20 . C22 . H221 . 105.1(9) no
C20 . C22 . H222 . 111.9(9) no
H221 . C22 . H222 . 113.6(13) no
C20 . C22 . H223 . 111.0(9) no
H221 . C22 . H223 . 108.6(13) no
H222 . C22 . H223 . 106.6(13) no
C20 . C23 . H231 . 109.5(8) no
C20 . C23 . H232 . 108.6(8) no
H231 . C23 . H232 . 106.1(12) no
C20 . C23 . H233 . 112.3(8) no
H231 . C23 . H233 . 109.3(11) no
H232 . C23 . H233 . 110.9(11) no

loop_
_geom_bond_atom_site_label_1
_geom_bond_site_symmetry_1
_geom_bond_atom_site_label_2
_geom_bond_site_symmetry_2
_geom_bond_distance
_geom_bond_publ_flag
C1 . O2 . 1.4457(14) yes
C1 . H11 . 0.954(16) no
C1 . H12 . 0.956(16) no
C1 . H13 . 0.948(16) no
O2 . C3 . 1.3397(13) yes
C3 . O4 . 1.2011(14) yes
C3 . C5 . 1.5073(14) yes
C5 . C6 . 1.5365(15) yes
C5 . C9 . 1.5260(15) yes
C5 . H51 . 0.968(13) no
C6 . C7 . 1.5207(15) yes
C6 . H61 . 1.010(13) no
C6 . H62 . 0.981(13) no
C7 . C8 . 1.5069(15) yes
C7 . H71 . 1.002(13) no
C7 . H72 . 1.035(13) no
C8 . C10 . 1.5182(14) yes
C8 . C11 . 1.3331(15) yes
C9 . C10 . 1.5435(14) yes
C9 . H91 . 0.976(13) no
C9 . H92 . 0.996(13) no
C10 . C14 . 1.5470(14) yes
C10 . H101 . 0.994(12) no
C11 . C12 . 1.5023(16) yes
C11 . H111 . 1.004(14) no
C12 . C13 . 1.5460(16) yes
C12 . H121 . 0.995(13) no
C12 . H122 . 0.959(14) no
C13 . C14 . 1.5314(14) yes
C13 . C15 . 1.5164(15) yes
C13 . H131 . 0.970(13) no
C14 . C17 . 1.5165(14) yes
C14 . H141 . 0.969(13) no
C15 . O16 . 1.2069(13) yes
C15 . N19 . 1.3995(13) yes
C17 . O18 . 1.2118(12) yes
C17 . N19 . 1.3970(13) yes
N19 . C20 . 1.5084(13) yes
C20 . C21 . 1.5276(17) yes
C20 . C22 . 1.5295(16) yes
C20 . C23 . 1.5289(17) yes
C21 . H211 . 0.994(15) no
C21 . H212 . 1.016(14) no
C21 . H213 . 1.004(14) no
C22 . H221 . 0.993(17) no
C22 . H222 . 1.050(16) no
C22 . H223 . 0.990(17) no
C23 . H231 . 0.990(15) no
C23 . H232 . 1.021(15) no
C23 . H233 . 1.027(14) no

loop_
_geom_contact_atom_site_label_1
_geom_contact_atom_site_label_2
_geom_contact_distance
_geom_contact_site_symmetry_1
_geom_contact_site_symmetry_2
_geom_contact_publ_flag
O4 C14 3.159(2) . 4_455 no
O4 C13 3.345(2) . 4_455 no
O4 C17 3.372(2) . 4_455 no
O4 N19 3.526(1) . 4_455 no
O4 C15 3.530(2) . 4_455 no
O4 C12 3.599(2) . 2_666 no
O16 C6 3.434(2) . 4_565 no
O16 C12 3.453(1) . 2_766 no
O16 C7 3.463(2) . 4_565 no
O18 C21 3.482(1) . 2_665 no
C1 C22 3.466(2) . 1_455 no
C11 C14 3.560(2) . 3_656 no

loop_
_geom_torsion_atom_site_label_1
_geom_torsion_atom_site_label_2
_geom_torsion_atom_site_label_3
_geom_torsion_atom_site_label_4
_geom_torsion_site_symmetry_1
_geom_torsion_site_symmetry_2
_geom_torsion_site_symmetry_3
_geom_torsion_site_symmetry_4
_geom_torsion
_geom_torsion_publ_flag
O2 C3 C5 C6 . . . . 80.4(1) no
O2 C3 C5 C9 . . . . -158.5(1) no
O4 C3 O2 C1 . . . . 1.2(2) no
O4 C3 C5 C6 . . . . -96.6(1) no
O4 C3 C5 C9 . . . . 24.5(2) no
O16 C15 N19 C17 . . . . -177.3(1) no
O16 C15 N19 C20 . . . . -5.0(2) no
O16 C15 C13 C12 . . . . 59.7(1) no
O16 C15 C13 C14 . . . . -178.8(1) no
O18 C17 N19 C15 . . . . 174.9(1) no
O18 C17 N19 C20 . . . . 2.1(2) no
O18 C17 C14 C10 . . . . -51.6(1) no
O18 C17 C14 C13 . . . . -173.7(1) no
N19 C15 C13 C12 . . . . -119.12(9) no
N19 C15 C13 C14 . . . . 2.4(1) no
N19 C17 C14 C10 . . . . 128.10(9) no
N19 C17 C14 C13 . . . . 6.1(1) no
C1 O2 C3 C5 . . . . -175.9(1) no
C3 C5 C6 C7 . . . . -171.59(9) no
C3 C5 C9 C10 . . . . -167.8(1) no
C5 C6 C7 C8 . . . . -55.1(1) no
C5 C9 C10 C8 . . . . 18.2(2) no
C5 C9 C10 C14 . . . . -109.1(1) no
C6 C5 C9 C10 . . . . -47.5(1) no
C6 C7 C8 C10 . . . . 26.4(2) no
C6 C7 C8 C11 . . . . -157.8(1) no
C7 C6 C5 C9 . . . . 66.5(1) no
C7 C8 C10 C9 . . . . -7.5(2) no
C7 C8 C10 C14 . . . . 123.5(1) no
C7 C8 C11 C12 . . . . -174.7(1) no
C8 C10 C14 C13 . . . . 53.9(1) no
C8 C10 C14 C17 . . . . -63.3(1) no
C8 C11 C12 C13 . . . . 47.3(2) no
C9 C10 C8 C11 . . . . 176.5(1) no
C9 C10 C14 C13 . . . . -173.89(9) no
C9 C10 C14 C17 . . . . 69.0(1) no
C10 C8 C11 C12 . . . . 1.3(2) no
C10 C14 C13 C12 . . . . -7.9(1) no
C10 C14 C13 C15 . . . . -126.8(1) no
C11 C8 C10 C14 . . . . -52.6(1) no
C11 C12 C13 C14 . . . . -40.9(1) no
C11 C12 C13 C15 . . . . 75.7(1) no
C12 C13 C14 C17 . . . . 114.0(1) no
C13 C15 N19 C17 . . . . 1.4(1) no
C13 C15 N19 C20 . . . . 173.73(9) no
C14 C17 N19 C15 . . . . -4.8(1) no
C14 C17 N19 C20 . . . . -177.61(9) no
C15 N19 C20 C21 . . . . -105.6(1) no
C15 N19 C20 C22 . . . . 14.3(2) no
C15 N19 C20 C23 . . . . 133.7(1) no
C15 C13 C14 C17 . . . . -4.9(1) no
C17 N19 C20 C21 . . . . 65.9(1) no
C17 N19 C20 C22 . . . . -174.2(1) no
C17 N19 C20 C23 . . . . -54.8(1) no
